data_2005182
loop_
_publ_author_name
'Singh, P.'
'Izydore, R. A.'

_publ_section_title
;
 1,2-Diacetyl-4-phenyl-1,2,4-triazolidine-3,5-dione
;
_journal_issue 7
_journal_name_full 'Acta Crystallographica Section C'
_journal_page_first 1817
_journal_page_last 1820
_journal_paper_doi 10.1107/S0108270196000947
_journal_volume 52
_journal_year 1996
_chemical_formula_sum 'C12 H11 N3 O4'
_chemical_formula_weight 261.24
_space_group_IT_number 2
_symmetry_cell_setting triclinic
_symmetry_space_group_name_Hall '-P 1'
_symmetry_space_group_name_H-M 'P -1'
_atom_type_scat_source IntTabIV
_cell_angle_alpha 103.94(3)
_cell_angle_beta 92.10(3)
_cell_angle_gamma 97.31(3)
_cell_formula_units_Z 6
_cell_length_a 11.002(4)
_cell_length_b 12.962(5)
_cell_length_c 13.643(6)
_cell_measurement_reflns_used 25
_cell_measurement_temperature 298
_cell_measurement_theta_max 13.5
_cell_measurement_theta_min 10
_cell_volume 1868.4(13)
_diffrn_measurement_device 'Siemens R3m/\m'
_diffrn_measurement_method \w
_diffrn_radiation_type MoK\a
_diffrn_radiation_wavelength 0.71073
_diffrn_reflns_av_R_equivalents 0.023
_diffrn_reflns_limit_h_max 14
_diffrn_reflns_limit_h_min -14
_diffrn_reflns_limit_k_max 17
_diffrn_reflns_limit_k_min -17
_diffrn_reflns_limit_l_max 18
_diffrn_reflns_limit_l_min 0
_diffrn_reflns_number 10540
_diffrn_reflns_theta_max 29
_diffrn_standards_decay_% 2.3
_diffrn_standards_interval_time 48
_diffrn_standards_number 2
_exptl_absorpt_coefficient_mu 0.08
_exptl_absorpt_correction_type none
_exptl_crystal_colour colorless
_exptl_crystal_density_diffrn 1.39
_exptl_crystal_description 'thin plate'
_exptl_crystal_size_max 0.50
_exptl_crystal_size_mid 0.28
_exptl_crystal_size_min 0.07
_refine_diff_density_max 0.34
_refine_diff_density_min -0.29
_refine_ls_extinction_coef 1.3E-6(4)
_refine_ls_extinction_method Zachariasen
_refine_ls_goodness_of_fit_obs 1.3
_refine_ls_hydrogen_treatment refall
_refine_ls_number_parameters 647
_refine_ls_number_reflns 4346
_refine_ls_R_factor_obs 0.067
_refine_ls_shift/esd_max 0.49
_refine_ls_structure_factor_coef F
_refine_ls_weighting_details 'w = 1/[\s^2^(F~o~)+0.001F~o~^2^]'
_refine_ls_weighting_scheme calc
_refine_ls_wR_factor_obs 0.078
_reflns_number_observed 4346
_reflns_number_total 9947
_reflns_observed_criterion I>=2.5\s(I)
_cod_data_source_file sz1002.cif
_cod_data_source_block sz1002a
_cod_depositor_comments
;
The following automatic conversions were performed:

'_refine_ls_weighting_scheme' value '1/[\s^2^(F~o~)+0.001F~o~^2^]'
was changed to 'calc'. New tag '_refine_ls_weighting_details' was
created. The value of the new tag was set to 'w =
1/[\s^2^(F~o~)+0.001F~o~^2^]'.

Automatic conversion script
Id: cif_fix_values 3143 2015-03-26 13:38:13Z robertas 
;
_cod_original_cell_volume 1868.0(10)
_cod_database_code 2005182

loop_
_symmetry_equiv_pos_as_xyz
x,y,z
-x,-y,-z

loop_
_atom_site_label
_atom_site_fract_x
_atom_site_fract_y
_atom_site_fract_z
_atom_site_U_iso_or_equiv
N(1A) .2870(3) .8311(2) .4740(2) .0290(10)
N(2A) .2896(3) .7204(2) .4309(2) .0290(10)
C(1A) .1690(3) .6668(3) .4188(3) .0310(10)
O(1A) .1364(3) .5727(2) .3863(2) .0420(10)
N(3A) .0954(3) .7457(3) .4519(2) .0330(10)
C(2A) .1625(4) .8461(3) .4871(3) .0330(10)
O(2A) .1252(3) .9287(3) .5230(3) .0500(10)
C(3A) .3837(4) .8852(3) .5470(3) .0330(10)
O(3A) .4655(3) .8380(3) .5642(2) .0430(10)
C(4A) .3776(5) 1.0003(4) .5955(4) .054(2)
C(5A) .3811(3) .6979(3) .3603(3) .0350(10)
O(4A) .4548(3) .7684(3) .3496(2) .0460(10)
C(6A) .3775(5) .5817(4) .3091(4) .060(2)
C(7A) -.0354(3) .7247(3) .4599(3) .0350(10)
C(8A) -0.1142(4) .7633(4) .4024(4) .050(2)
C(9A) -0.2390(4) .7455(5) .4148(4) .062(2)
C(10A) -0.2818(4) .6913(4) .4840(4) .058(2)
C(11A) -0.2024(4) .6529(4) .5414(4) .055(2)
C(12A) -.0771(4) .6687(4) .5293(4) .043(2)
N(1B) .5961(3) .2434(3) .2475(2) .0310(10)
N(2B) .6002(3) .1342(3) .2015(3) .0330(10)
C(1B) .4787(4) .0794(3) .1872(3) .0370(10)
O(1B) .4479(3) -.0132(3) .1487(3) .0610(10)
N(3B) .4062(3) .1560(3) .2258(3) .0320(10)
C(2B) .4724(4) .2562(3) .2653(3) .0340(10)
O(2B) .4345(3) .3362(2) .3062(3) .0480(10)
C(3B) .6965(4) .2958(3) .3193(3) .0350(10)
O(3B) .7768(3) .2469(3) .3354(2) .0450(10)
C(4B) .6921(5) .4111(4) .3673(4) .051(2)
C(5B) .6954(4) .1122(4) .1340(3) .0390(10)
O(4B) .7661(3) .1842(3) .1214(2) .0520(10)
C(6B) .6999(5) -.0039(4) .0876(5) .070(2)
C(7B) .2759(3) .1310(3) .2366(3) .0310(10)
C(8B) .2395(4) .0862(4) .3137(3) .0390(10)
C(9B) .1143(4) .0644(4) .3263(4) .049(2)
C(10B) .0304(4) .0894(4) .2611(4) .051(2)
C(11B) .0694(4) .1339(4) .1842(4) .054(2)
C(12B) .1927(4) .1554(4) .1706(3) .043(2)
N(1C) -.0427(3) .5928(3) .1549(2) .0310(10)
N(2C) -.0010(3) .6789(3) .1129(2) .0310(10)
C(1C) -0.1038(3) .7194(3) .0790(3) .0310(10)
O(1C) -0.1036(3) .7929(3) .0414(3) .0520(10)
N(3C) -0.2040(3) .6557(3) .1009(2) .0310(10)
C(2C) -0.1726(3) .5762(3) .1447(3) .0340(10)
O(2C) -0.2396(3) .5089(3) .1686(3) .0520(10)
C(3C) .0282(4) .5058(3) .1361(3) .0380(10)
O(3C) .1177(3) .5129(3) .0901(3) .0560(10)
C(4C) -.0151(6) .4157(4) .1823(6) .061(2)
C(5C) .1110(3) .7451(3) .1589(3) .0310(10)
O(4C) .1629(3) .7239(3) .2272(2) .0500(10)
C(6C) .1538(4) .8344(4) .1120(4) .042(2)
C(7C) -0.3289(3) .6615(3) .0668(3) .0310(10)
C(8C) -0.4039(4) .7145(4) .1334(4) .051(2)
C(9C) -0.5222(4) .7203(4) .0984(4) .058(2)
C(10C) -0.5632(4) .6719(4) .0003(4) .049(2)
C(11C) -0.4873(4) .6197(4) -.0647(4) .052(2)
C(12C) -0.3681(4) .6145(4) -.0316(3) .047(2)
H(4AA) .312(4) 1.004(3) .630(3) .046(12)
H(4AB) .353(4) 1.037(4) .548(3) .051(13)
H(4AC) .448(6) 1.032(5) .625(5) .09(2)
H(6AA) .297(7) .547(6) .283(6) .15(3)
H(6AB) .387(5) .543(4) .358(4) .087(18)
H(6AC) .444(4) .574(4) .274(4) .045(13)
H(8A) -.080(4) .804(3) .358(3) .037(12)
H(9A) -0.295(5) .774(4) .377(4) .065(15)
H(10A) -0.369(5) .684(5) .503(4) .083(18)
H(11A) -0.229(5) .622(5) .590(5) .10(2)
H(12A) -.021(4) .646(3) .575(3) .036(11)
H(4BA) .679(3) .448(3) .323(3) .031(10)
H(4BB) .630(5) .420(4) .419(4) .070(16)
H(4BC) .772(5) .442(4) .401(4) .079(17)
H(6BA) .709(7) -.032(6) .131(6) .16(3)
H(6BB) .762(5) -.005(5) .049(5) .10(2)
H(6BC) .622(5) -.037(5) .064(5) .096(19)
H(8B) .303(4) .066(4) .358(4) .060(15)
H(9B) .093(5) .032(4) .385(4) .069(16)
H(10B) -.051(4) .076(4) .282(4) .059(15)
H(11B) .017(4) .142(3) .139(3) .043(12)
H(12B) .219(4) .187(4) .115(3) .051(13)
H(4CA) -.037(7) .442(6) .246(6) .10(3)
H(4CB) .035(5) .368(5) .165(4) .067(17)
H(4CC) -.088(5) .376(5) .150(4) .075(18)
H(6CA) .150(4) .807(4) .043(4) .053(15)
H(6CB) .102(5) .892(4) .132(4) .075(16)
H(6CC) .235(4) .864(3) .140(3) .039(12)
H(8C) -0.374(5) .750(4) .199(4) .082(18)
H(9C) -0.580(5) .753(4) .138(4) .073(17)
H(10C) -0.640(4) .674(4) -.020(4) .058(15)
H(11C) -0.512(4) .588(4) -0.130(3) .044(13)
H(12C) -0.314(4) .577(3) -.072(3) .037(11)

loop_
_geom_angle_atom_site_label_1
_geom_angle_atom_site_label_2
_geom_angle_atom_site_label_3
_geom_angle
_geom_angle_publ_flag
N(2A) N(1A) C(2A) 107.8(3) yes
C(2A) N(1A) C(3A) 122.5(3) yes
N(1A) N(2A) C(5A) 114.7(3) yes
N(2A) C(1A) O(1A) 127.2(4) yes
O(1A) C(1A) N(3A) 127.2(3) yes
C(1A) N(3A) C(7A) 124.2(3) yes
N(1A) C(2A) N(3A) 105.5(3) yes
N(3A) C(2A) O(2A) 127.8(4) yes
N(1A) C(3A) C(4A) 116.6(4) yes
N(2A) C(5A) O(4A) 119.8(4) yes
O(4A) C(5A) C(6A) 125.5(4) yes
N(3A) C(7A) C(12A) 118.3(4) yes
C(7A) C(8A) C(9A) 118.6(5) yes
C(9A) C(10A) C(11A) 120.7(5) yes
C(7A) C(12A) C(11A) 118.8(5) yes
N(2B) N(1B) C(3B) 115.5(3) yes
N(1B) N(2B) C(1B) 108.3(3) yes
C(1B) N(2B) C(5B) 125.6(3) yes
N(2B) C(1B) N(3B) 105.3(3) yes
C(1B) N(3B) C(2B) 113.1(3) yes
C(2B) N(3B) C(7B) 123.3(3) yes
N(1B) C(2B) O(2B) 127.0(3) yes
N(1B) C(3B) O(3B) 119.7(3) yes
O(3B) C(3B) C(4B) 125.0(4) yes
N(2B) C(5B) C(6B) 115.4(4) yes
N(3B) C(7B) C(8B) 118.8(4) yes
C(8B) C(7B) C(12B) 122.0(4) yes
C(8B) C(9B) C(10B) 119.1(5) yes
C(10B) C(11B) C(12B) 121.0(5) yes
N(2C) N(1C) C(2C) 108.1(3) yes
C(2C) N(1C) C(3C) 122.3(3) yes
N(1C) N(2C) C(5C) 116.5(3) yes
N(2C) C(1C) O(1C) 127.6(3) yes
O(1C) C(1C) N(3C) 127.7(4) yes
C(1C) N(3C) C(7C) 122.7(4) yes
N(1C) C(2C) N(3C) 105.0(3) yes
N(3C) C(2C) O(2C) 127.6(4) yes
N(1C) C(3C) C(4C) 115.2(4) yes
N(2C) C(5C) O(4C) 119.2(4) yes
O(4C) C(5C) C(6C) 125.4(4) yes
N(3C) C(7C) C(12C) 118.7(3) yes
C(7C) C(8C) C(9C) 118.4(4) yes
C(9C) C(10C) C(11C) 120.3(4) yes
C(7C) C(12C) C(11C) 119.0(4) yes
N(2A) N(1A) C(3A) 116.7(3) yes
N(1A) N(2A) C(1A) 108.6(3) yes
C(1A) N(2A) C(5A) 125.0(3) yes
N(2A) C(1A) N(3A) 105.6(3) yes
C(1A) N(3A) C(2A) 112.5(3) yes
C(2A) N(3A) C(7A) 122.9(3) yes
N(1A) C(2A) O(2A) 126.7(3) yes
N(1A) C(3A) O(3A) 119.3(3) yes
O(3A) C(3A) C(4A) 124.2(4) yes
N(2A) C(5A) C(6A) 114.6(4) yes
N(3A) C(7A) C(8A) 119.9(4) yes
C(8A) C(7A) C(12A) 121.7(4) yes
C(8A) C(9A) C(10A) 120.5(5) yes
C(10A) C(11A) C(12A) 119.8(5) yes
N(2B) N(1B) C(2B) 108.0(3) yes
C(2B) N(1B) C(3B) 122.9(3) yes
N(1B) N(2B) C(5B) 116.2(3) yes
N(2B) C(1B) O(1B) 126.5(4) yes
O(1B) C(1B) N(3B) 128.2(4) yes
C(1B) N(3B) C(7B) 123.1(3) yes
N(1B) C(2B) N(3B) 105.3(3) yes
N(3B) C(2B) O(2B) 127.7(4) yes
N(1B) C(3B) C(4B) 115.3(4) yes
N(2B) C(5B) O(4B) 119.6(4) yes
O(4B) C(5B) C(6B) 125.0(4) yes
N(3B) C(7B) C(12B) 119.2(4) yes
C(7B) C(8B) C(9B) 119.2(4) yes
C(9B) C(10B) C(11B) 120.5(4) yes
C(7B) C(12B) C(11B) 118.2(5) yes
N(2C) N(1C) C(3C) 115.4(3) yes
N(1C) N(2C) C(1C) 108.9(3) yes
C(1C) N(2C) C(5C) 123.7(3) yes
N(2C) C(1C) N(3C) 104.7(3) yes
C(1C) N(3C) C(2C) 113.3(3) yes
C(2C) N(3C) C(7C) 123.4(3) yes
N(1C) C(2C) O(2C) 127.5(4) yes
N(1C) C(3C) O(3C) 118.7(4) yes
O(3C) C(3C) C(4C) 126.0(5) yes
N(2C) C(5C) C(6C) 115.3(4) yes
N(3C) C(7C) C(8C) 119.6(3) yes
C(8C) C(7C) C(12C) 121.7(4) yes
C(8C) C(9C) C(10C) 120.4(5) yes
C(10C) C(11C) C(12C) 120.2(4) yes

loop_
_geom_bond_atom_site_label_1
_geom_bond_atom_site_label_2
_geom_bond_distance
_geom_bond_publ_flag
N(1A) N(2A) 1.418(4) yes
N(1A) C(3A) 1.418(4) yes
N(2A) C(5A) 1.428(5) yes
C(1A) N(3A) 1.386(5) yes
N(3A) C(7A) 1.444(5) yes
C(3A) O(3A) 1.197(5) yes
C(5A) O(4A) 1.182(5) yes
C(7A) C(8A) 1.366(7) yes
C(8A) C(9A) 1.387(7) yes
C(10A) C(11A) 1.369(8) yes
N(1B) N(2B) 1.411(4) yes
N(1B) C(3B) 1.432(5) yes
N(2B) C(5B) 1.430(5) yes
C(1B) N(3B) 1.371(5) yes
N(3B) C(7B) 1.450(5) yes
C(3B) O(3B) 1.193(6) yes
C(5B) O(4B) 1.187(6) yes
C(7B) C(8B) 1.368(6) yes
C(8B) C(9B) 1.395(6) yes
C(10B) C(11B) 1.372(8) yes
N(1C) N(2C) 1.407(5) yes
N(1C) C(3C) 1.430(5) yes
N(2C) C(5C) 1.437(4) yes
C(1C) N(3C) 1.378(5) yes
N(3C) C(7C) 1.451(5) yes
C(3C) O(3C) 1.192(5) yes
C(5C) O(4C) 1.180(5) yes
C(7C) C(8C) 1.369(6) yes
C(8C) C(9C) 1.387(7) yes
C(10C) C(11C) 1.359(7) yes
N(1A) C(2A) 1.419(5) yes
N(2A) C(1A) 1.401(5) yes
C(1A) O(1A) 1.195(5) yes
N(3A) C(2A) 1.378(5) yes
C(2A) O(2A) 1.195(5) yes
C(3A) C(4A) 1.490(6) yes
C(5A) C(6A) 1.494(6) yes
C(7A) C(12A) 1.383(7) yes
C(9A) C(10A) 1.369(9) yes
C(11A) C(12A) 1.389(6) yes
N(1B) C(2B) 1.414(5) yes
N(2B) C(1B) 1.415(5) yes
C(1B) O(1B) 1.188(5) yes
N(3B) C(2B) 1.378(5) yes
C(2B) O(2B) 1.187(5) yes
C(3B) C(4B) 1.487(6) yes
C(5B) C(6B) 1.494(7) yes
C(7B) C(12B) 1.377(6) yes
C(9B) C(10B) 1.380(7) yes
C(11B) C(12B) 1.378(6) yes
N(1C) C(2C) 1.414(5) yes
N(2C) C(1C) 1.414(5) yes
C(1C) O(1C) 1.185(6) yes
N(3C) C(2C) 1.383(6) yes
C(2C) O(2C) 1.185(5) yes
C(3C) C(4C) 1.491(9) yes
C(5C) C(6C) 1.487(7) yes
C(7C) C(12C) 1.362(6) yes
C(9C) C(10C) 1.367(7) yes
C(11C) C(12C) 1.387(7) yes
